data_4034444
loop_
_publ_author_name
'Tranfi\'c Baki\'c, Marina'
'Iuliano, Veronica'
'Talotta, Carmen'
'Geremia, Silvano'
'Hickey, Neal'
'Spinella, Aldo'
'De Rosa, Margherita'
'Soriente, Annunziata'
'Gaeta, Carmine'
'Neri, Placido'

_publ_section_title
;
 Threading of Conformationally Stable Calix[6]arene Wheels Substituted at
 the Methylene Bridges.
;
_journal_issue 18
_journal_name_full 'The Journal of organic chemistry'
_journal_page_first 11922
_journal_page_last 11927
_journal_paper_doi 10.1021/acs.joc.9b01779
_journal_volume 84
_journal_year 2019
_chemical_formula_moiety 'C80 H112 O6'
_chemical_formula_sum 'C80 H112 O6'
_chemical_formula_weight 1169.69
_space_group_IT_number 14
_space_group_name_Hall '-P 2yab'
_space_group_name_H-M_alt 'P 1 21/a 1'
_symmetry_cell_setting monoclinic
_symmetry_Int_Tables_number 14
_symmetry_space_group_name_Hall '-P 2yab'
_symmetry_space_group_name_H-M 'P 1 21/a 1'
_atom_sites_solution_hydrogens geom
_atom_sites_solution_primary direct
_atom_sites_solution_secondary direct
_audit_conform_dict_location ftp://ftp.iucr.org/pub/cif_core.dic
_audit_conform_dict_name cif_core.dic
_audit_conform_dict_version 2.4.3
_audit_creation_date 2019-03-29T18:13:46-00:00
_audit_creation_method 'WinGX routine CIF_UPDATE'
_cell_angle_alpha 90
_cell_angle_beta 108.21(2)
_cell_angle_gamma 90
_cell_formula_units_Z 2
_cell_length_a 13.341(6)
_cell_length_b 16.117(4)
_cell_length_c 17.567(6)
_cell_measurement_reflns_used 40136
_cell_measurement_temperature 100(2)
_cell_measurement_theta_max 33.16
_cell_measurement_theta_min 1.2
_cell_measurement_wavelength 0.7
_cell_volume 3588(2)
_computing_cell_refinement 'XDS (Kabasch 2010)'
_computing_data_collection 'ELETTRA XRD1 Data Collection SW'
_computing_data_reduction XDS
_computing_molecular_graphics 'ORTEP-3 for Windows (Farrugia, 2012)'
_computing_publication_material 'WinGX publication routines (Farrugia, 2012)'
_computing_structure_refinement 'SHELXL-2014/7 (Sheldrick, 2014)'
_computing_structure_solution 'SIR-2014 (Burla et al., 2014)'
_diffrn_ambient_temperature 100(2)
_diffrn_measured_fraction_theta_full 0.977
_diffrn_measured_fraction_theta_max 0.822
_diffrn_measurement_device 'Area Detector'
_diffrn_measurement_device_type 'Dectris Pilatus 2M'
_diffrn_measurement_method 'Rotating Crystal'
_diffrn_radiation_probe x-ray
_diffrn_radiation_type Synchrotron
_diffrn_radiation_wavelength 0.7
_diffrn_reflns_av_R_equivalents 0.0389
_diffrn_reflns_av_unetI/netI 0.0234
_diffrn_reflns_Laue_measured_fraction_full 0.977
_diffrn_reflns_Laue_measured_fraction_max 0.822
_diffrn_reflns_limit_h_max 17
_diffrn_reflns_limit_h_min -17
_diffrn_reflns_limit_k_max 23
_diffrn_reflns_limit_k_min -23
_diffrn_reflns_limit_l_max 27
_diffrn_reflns_limit_l_min -27
_diffrn_reflns_number 74695
_diffrn_reflns_point_group_measured_fraction_full 0.977
_diffrn_reflns_point_group_measured_fraction_max 0.822
_diffrn_reflns_theta_full 24.835
_diffrn_reflns_theta_max 33.165
_diffrn_reflns_theta_min 1.202
_diffrn_standards_number 0
_exptl_absorpt_coefficient_mu 0.039
_exptl_absorpt_correction_type none
_exptl_crystal_colour colourless
_exptl_crystal_density_diffrn 1.083
_exptl_crystal_density_method 'not measured'
_exptl_crystal_description plate
_exptl_crystal_F_000 1280
_exptl_crystal_size_max 0.2
_exptl_crystal_size_mid 0.15
_exptl_crystal_size_min 0.08
_refine_diff_density_max 0.572
_refine_diff_density_min -0.329
_refine_diff_density_rms 0.058
_refine_ls_extinction_coef 0.0086(8)
_refine_ls_extinction_expression Fc^*^=kFc[1+0.001xFc^2^\l^3^/sin(2\q)]^-1/4^
_refine_ls_extinction_method 'SHELXL-2014/7 (Sheldrick 2014'
_refine_ls_goodness_of_fit_ref 1.049
_refine_ls_hydrogen_treatment constr
_refine_ls_matrix_type full
_refine_ls_number_constraints 0
_refine_ls_number_parameters 402
_refine_ls_number_reflns 11803
_refine_ls_number_restraints 0
_refine_ls_restrained_S_all 1.049
_refine_ls_R_factor_all 0.0642
_refine_ls_R_factor_gt 0.05
_refine_ls_shift/su_max 0.001
_refine_ls_shift/su_mean 0
_refine_ls_structure_factor_coef Fsqd
_refine_ls_weighting_details 'w=1/[\s^2^(Fo^2^)+(0.0716P)^2^+1.2139P] where P=(Fo^2^+2Fc^2^)/3'
_refine_ls_weighting_scheme calc
_refine_ls_wR_factor_gt 0.1314
_refine_ls_wR_factor_ref 0.1427
_reflns_Friedel_coverage 0
_reflns_number_gt 9445
_reflns_number_total 11803
_reflns_threshold_expression 'I > 2\s(I)'
_cod_data_source_file jo9b01779_si_002.cif
_cod_data_source_block shelx
_cod_original_sg_symbol_H-M P21/a
_cod_database_code 4034444

loop_
_symmetry_equiv_pos_as_xyz
'x, y, z'
'-x+1/2, y+1/2, -z'
'-x, -y, -z'
'x-1/2, -y-1/2, z'

loop_
_atom_site_label
_atom_site_type_symbol
_atom_site_fract_x
_atom_site_fract_y
_atom_site_fract_z
_atom_site_U_iso_or_equiv
_atom_site_adp_type
_atom_site_occupancy
_atom_site_site_symmetry_order
_atom_site_calc_flag
_atom_site_refinement_flags_posn
_atom_site_refinement_flags_adp
O1 O 0.14155(6) 0.54981(5) 0.40975(4) 0.01980(14) Uani 1 1 d . .
O2 O 0.37993(6) 0.75239(4) 0.30238(4) 0.01997(15) Uani 1 1 d . .
O3 O 0.57960(6) 0.62462(5) 0.37109(4) 0.02046(15) Uani 1 1 d . .
C5A C 0.57134(8) 0.59536(6) 0.23595(6) 0.01705(17) Uani 1 1 d . .
C12A C 0.48596(8) 0.66177(6) 0.20851(6) 0.01764(17) Uani 1 1 d . .
H12A H 0.5107 0.7116 0.2432 0.021 Uiso 1 1 calc R U
C4B C 0.33554(8) 0.67822(6) 0.26752(6) 0.01745(17) Uani 1 1 d . .
C3C C 0.25140(8) 0.67148(6) 0.42498(6) 0.01776(17) Uani 1 1 d . .
C5B C 0.24485(8) 0.64857(6) 0.28247(6) 0.01780(17) Uani 1 1 d . .
C1B C 0.24685(8) 0.52677(6) 0.19951(6) 0.01855(18) Uani 1 1 d . .
C2A C 0.73364(8) 0.47975(6) 0.29023(6) 0.01964(18) Uani 1 1 d . .
H2A H 0.7898 0.4412 0.3089 0.024 Uiso 1 1 calc R U
C5C C 0.27700(8) 0.57350(6) 0.53500(6) 0.01769(17) Uani 1 1 d . .
C1A C 0.68808(8) 0.49089(6) 0.20776(6) 0.01918(18) Uani 1 1 d . .
C4C C 0.22305(8) 0.59908(6) 0.45702(6) 0.01713(17) Uani 1 1 d . .
C4A C 0.61638(8) 0.57973(6) 0.31820(6) 0.01727(17) Uani 1 1 d . .
C3A C 0.69942(8) 0.52333(6) 0.34609(6) 0.01805(17) Uani 1 1 d . .
C3B C 0.38438(8) 0.63218(6) 0.22177(6) 0.01733(17) Uani 1 1 d . .
C12B C 0.19755(8) 0.69503(6) 0.33808(6) 0.01893(18) Uani 1 1 d . .
H12B H 0.1213 0.6822 0.3236 0.023 Uiso 1 1 calc R U
H12C H 0.205 0.7555 0.3314 0.023 Uiso 1 1 calc R U
C6B C 0.20143(8) 0.57385(6) 0.24742(6) 0.01902(18) Uani 1 1 d . .
H6B H 0.1389 0.5541 0.2563 0.023 Uiso 1 1 calc R U
C6A C 0.60720(8) 0.54930(6) 0.18228(6) 0.01858(18) Uani 1 1 d . .
H6A H 0.5754 0.558 0.1264 0.022 Uiso 1 1 calc R U
C2C C 0.33347(8) 0.71948(6) 0.47363(6) 0.01975(18) Uani 1 1 d . .
H2C H 0.3529 0.769 0.4525 0.024 Uiso 1 1 calc R U
C7B C 0.19310(9) 0.44689(7) 0.15968(6) 0.0224(2) Uani 1 1 d . .
C6C C 0.35870(8) 0.62322(6) 0.58179(6) 0.01972(18) Uani 1 1 d . .
H6C H 0.3955 0.6065 0.6351 0.024 Uiso 1 1 calc R U
C13A C 0.46442(8) 0.68957(7) 0.12115(6) 0.02021(18) Uani 1 1 d . .
H13A H 0.4464 0.6401 0.0861 0.024 Uiso 1 1 calc R U
H13B H 0.4022 0.7268 0.1063 0.024 Uiso 1 1 calc R U
C2B C 0.33897(8) 0.55704(6) 0.18853(6) 0.01852(18) Uani 1 1 d . .
H2B H 0.3721 0.5256 0.1574 0.022 Uiso 1 1 calc R U
C1C C 0.38806(8) 0.69686(6) 0.55271(6) 0.01986(18) Uani 1 1 d . .
C12C C 0.24698(8) 0.49183(6) 0.56559(6) 0.01990(18) Uani 1 1 d . .
H12D H 0.1696 0.4909 0.555 0.024 Uiso 1 1 calc R U
H12E H 0.265 0.4458 0.5349 0.024 Uiso 1 1 calc R U
C7A C 0.72798(9) 0.44015(7) 0.14939(7) 0.0235(2) Uani 1 1 d . .
C7C C 0.47992(10) 0.75049(7) 0.60363(7) 0.0257(2) Uani 1 1 d . .
C14A C 0.55662(9) 0.73459(7) 0.10511(7) 0.0246(2) Uani 1 1 d . .
H14A H 0.5655 0.7897 0.1313 0.029 Uiso 1 1 calc R U
H14B H 0.6222 0.7026 0.1294 0.029 Uiso 1 1 calc R U
C11A C 0.51578(9) 0.57743(7) 0.40783(7) 0.0242(2) Uani 1 1 d . .
H11A H 0.4652 0.5438 0.367 0.036 Uiso 1 1 calc R U
H11B H 0.4775 0.6153 0.4325 0.036 Uiso 1 1 calc R U
H11C H 0.5611 0.541 0.449 0.036 Uiso 1 1 calc R U
C11C C 0.04118(9) 0.57283(7) 0.41658(7) 0.0254(2) Uani 1 1 d . .
H11D H 0.0421 0.5657 0.4722 0.038 Uiso 1 1 calc R U
H11E H -0.0139 0.5375 0.3814 0.038 Uiso 1 1 calc R U
H11F H 0.0265 0.631 0.4008 0.038 Uiso 1 1 calc R U
C11B C 0.34700(9) 0.82185(7) 0.25005(7) 0.0255(2) Uani 1 1 d . .
H11G H 0.3678 0.8133 0.2018 0.038 Uiso 1 1 calc R U
H11H H 0.3805 0.8724 0.2775 0.038 Uiso 1 1 calc R U
H11I H 0.2701 0.8275 0.2349 0.038 Uiso 1 1 calc R U
C10B C 0.26182(10) 0.39715(7) 0.12048(8) 0.0287(2) Uani 1 1 d . .
H10A H 0.2748 0.4303 0.0777 0.043 Uiso 1 1 calc R U
H10B H 0.2253 0.3458 0.0978 0.043 Uiso 1 1 calc R U
H10C H 0.3292 0.3836 0.1609 0.043 Uiso 1 1 calc R U
C9C C 0.44554(11) 0.84207(8) 0.59932(8) 0.0323(3) Uani 1 1 d . .
H9C1 H 0.4269 0.8615 0.5438 0.048 Uiso 1 1 calc R U
H9C2 H 0.5037 0.8757 0.6331 0.048 Uiso 1 1 calc R U
H9C3 H 0.3841 0.8473 0.6183 0.048 Uiso 1 1 calc R U
C10A C 0.84731(10) 0.45406(9) 0.16793(9) 0.0334(3) Uani 1 1 d . .
H10D H 0.8609 0.513 0.1615 0.05 Uiso 1 1 calc R U
H10E H 0.873 0.4211 0.1309 0.05 Uiso 1 1 calc R U
H10F H 0.8841 0.4369 0.2232 0.05 Uiso 1 1 calc R U
C15A C 0.54087(11) 0.74607(10) 0.01614(8) 0.0366(3) Uani 1 1 d . .
H15A H 0.5284 0.6912 -0.0105 0.044 Uiso 1 1 calc R U
H15B H 0.4772 0.7804 -0.0076 0.044 Uiso 1 1 calc R U
C8A C 0.67346(12) 0.46437(9) 0.06204(7) 0.0341(3) Uani 1 1 d . .
H8A1 H 0.5974 0.4548 0.0486 0.051 Uiso 1 1 calc R U
H8A2 H 0.7017 0.4307 0.027 0.051 Uiso 1 1 calc R U
H8A3 H 0.6864 0.5232 0.0545 0.051 Uiso 1 1 calc R U
C9A C 0.70672(11) 0.34773(7) 0.15975(8) 0.0319(3) Uani 1 1 d . .
H9A1 H 0.7451 0.3304 0.2146 0.048 Uiso 1 1 calc R U
H9A2 H 0.7306 0.3148 0.1218 0.048 Uiso 1 1 calc R U
H9A3 H 0.6309 0.3391 0.1494 0.048 Uiso 1 1 calc R U
C9B C 0.16647(13) 0.39061(8) 0.22118(9) 0.0350(3) Uani 1 1 d . .
H9B1 H 0.2316 0.3755 0.2633 0.053 Uiso 1 1 calc R U
H9B2 H 0.1315 0.3402 0.1945 0.053 Uiso 1 1 calc R U
H9B3 H 0.1194 0.4201 0.245 0.053 Uiso 1 1 calc R U
C8B C 0.09056(10) 0.47099(9) 0.09418(9) 0.0347(3) Uani 1 1 d . .
H8B1 H 0.0458 0.5034 0.118 0.052 Uiso 1 1 calc R U
H8B2 H 0.053 0.4206 0.0696 0.052 Uiso 1 1 calc R U
H8B3 H 0.1075 0.5043 0.0532 0.052 Uiso 1 1 calc R U
C8C C 0.57411(11) 0.74169(9) 0.57153(10) 0.0370(3) Uani 1 1 d . .
H8C1 H 0.5969 0.6836 0.5755 0.055 Uiso 1 1 calc R U
H8C2 H 0.6324 0.7765 0.6033 0.055 Uiso 1 1 calc R U
H8C3 H 0.5531 0.7593 0.5153 0.055 Uiso 1 1 calc R U
C10C C 0.51447(13) 0.72437(10) 0.69236(8) 0.0415(3) Uani 1 1 d . .
H10G H 0.454 0.7277 0.7126 0.062 Uiso 1 1 calc R U
H10H H 0.5704 0.7616 0.7235 0.062 Uiso 1 1 calc R U
H10I H 0.541 0.6673 0.6974 0.062 Uiso 1 1 calc R U
C16A C 0.63457(14) 0.78707(11) -0.00020(11) 0.0460(4) Uani 1 1 d . .
H16A H 0.649 0.8405 0.0277 0.069 Uiso 1 1 calc R U
H16B H 0.6185 0.796 -0.058 0.069 Uiso 1 1 calc R U
H16C H 0.6966 0.7511 0.0191 0.069 Uiso 1 1 calc R U

loop_
_atom_site_aniso_label
_atom_site_aniso_U_11
_atom_site_aniso_U_22
_atom_site_aniso_U_33
_atom_site_aniso_U_23
_atom_site_aniso_U_13
_atom_site_aniso_U_12
O1 0.0176(3) 0.0210(3) 0.0196(3) -0.0013(3) 0.0042(3) -0.0011(2)
O2 0.0213(3) 0.0154(3) 0.0207(3) -0.0012(2) 0.0029(3) 0.0001(2)
O3 0.0249(4) 0.0190(3) 0.0192(3) -0.0001(2) 0.0094(3) 0.0010(3)
C5A 0.0163(4) 0.0167(4) 0.0180(4) 0.0009(3) 0.0052(3) -0.0012(3)
C12A 0.0167(4) 0.0174(4) 0.0185(4) 0.0010(3) 0.0051(3) -0.0004(3)
C4B 0.0181(4) 0.0161(4) 0.0163(4) 0.0008(3) 0.0027(3) 0.0011(3)
C3C 0.0183(4) 0.0179(4) 0.0177(4) 0.0009(3) 0.0065(3) 0.0033(3)
C5B 0.0182(4) 0.0189(4) 0.0158(4) 0.0020(3) 0.0047(3) 0.0027(3)
C1B 0.0198(4) 0.0173(4) 0.0180(4) 0.0001(3) 0.0050(3) -0.0016(3)
C2A 0.0184(4) 0.0178(4) 0.0227(4) 0.0017(3) 0.0064(4) 0.0009(3)
C5C 0.0174(4) 0.0173(4) 0.0186(4) 0.0016(3) 0.0060(3) 0.0010(3)
C1A 0.0195(4) 0.0182(4) 0.0213(4) -0.0006(3) 0.0084(4) -0.0006(3)
C4C 0.0159(4) 0.0177(4) 0.0180(4) -0.0004(3) 0.0056(3) 0.0016(3)
C4A 0.0175(4) 0.0168(4) 0.0181(4) 0.0002(3) 0.0063(3) -0.0014(3)
C3A 0.0181(4) 0.0175(4) 0.0182(4) 0.0024(3) 0.0053(3) -0.0014(3)
C3B 0.0172(4) 0.0174(4) 0.0167(4) 0.0010(3) 0.0043(3) 0.0004(3)
C12B 0.0198(4) 0.0195(4) 0.0178(4) 0.0022(3) 0.0064(3) 0.0040(3)
C6B 0.0182(4) 0.0206(4) 0.0185(4) 0.0015(3) 0.0061(3) -0.0005(3)
C6A 0.0192(4) 0.0187(4) 0.0179(4) 0.0000(3) 0.0059(3) -0.0009(3)
C2C 0.0224(5) 0.0171(4) 0.0202(4) 0.0012(3) 0.0074(4) 0.0001(3)
C7B 0.0246(5) 0.0194(4) 0.0238(4) -0.0015(3) 0.0085(4) -0.0047(3)
C6C 0.0203(4) 0.0193(4) 0.0183(4) 0.0013(3) 0.0041(3) -0.0007(3)
C13A 0.0186(4) 0.0214(4) 0.0199(4) 0.0036(3) 0.0051(3) 0.0000(3)
C2B 0.0190(4) 0.0189(4) 0.0182(4) -0.0004(3) 0.0066(3) -0.0001(3)
C1C 0.0205(4) 0.0186(4) 0.0201(4) 0.0001(3) 0.0058(4) -0.0009(3)
C12C 0.0198(4) 0.0194(4) 0.0189(4) 0.0024(3) 0.0037(3) -0.0017(3)
C7A 0.0251(5) 0.0224(5) 0.0250(5) -0.0032(4) 0.0107(4) 0.0013(4)
C7C 0.0279(5) 0.0212(5) 0.0237(5) 0.0011(4) 0.0018(4) -0.0065(4)
C14A 0.0229(5) 0.0252(5) 0.0259(5) 0.0048(4) 0.0080(4) -0.0037(4)
C11A 0.0265(5) 0.0268(5) 0.0227(5) 0.0049(4) 0.0128(4) 0.0041(4)
C11C 0.0179(5) 0.0288(5) 0.0287(5) 0.0030(4) 0.0062(4) 0.0000(4)
C11B 0.0282(5) 0.0160(4) 0.0273(5) 0.0012(4) 0.0017(4) 0.0003(4)
C10B 0.0343(6) 0.0217(5) 0.0327(6) -0.0071(4) 0.0144(5) -0.0053(4)
C9C 0.0406(7) 0.0222(5) 0.0303(6) -0.0039(4) 0.0059(5) -0.0065(4)
C10A 0.0279(6) 0.0375(6) 0.0401(6) -0.0111(5) 0.0184(5) -0.0024(5)
C15A 0.0320(6) 0.0484(8) 0.0299(6) 0.0151(5) 0.0103(5) -0.0038(5)
C8A 0.0447(7) 0.0365(6) 0.0230(5) -0.0037(4) 0.0134(5) 0.0091(5)
C9A 0.0359(6) 0.0220(5) 0.0396(6) -0.0063(4) 0.0146(5) 0.0003(4)
C9B 0.0493(8) 0.0238(5) 0.0393(6) -0.0002(5) 0.0244(6) -0.0093(5)
C8B 0.0274(6) 0.0314(6) 0.0375(6) -0.0062(5) -0.0011(5) -0.0053(5)
C8C 0.0246(6) 0.0346(7) 0.0479(8) -0.0011(6) 0.0060(5) -0.0071(5)
C10C 0.0491(8) 0.0373(7) 0.0257(6) 0.0037(5) -0.0062(5) -0.0180(6)
C16A 0.0469(9) 0.0469(8) 0.0535(9) 0.0173(7) 0.0292(7) -0.0023(7)

loop_
_atom_type_symbol
_atom_type_description
_atom_type_scat_dispersion_real
_atom_type_scat_dispersion_imag
_atom_type_scat_source
C C 0.003 0.0016 'International Tables Vol C Tables 4.2.6.8 and 6.1.1.4'
H H 0 0 'International Tables Vol C Tables 4.2.6.8 and 6.1.1.4'
O O 0.0105 0.0059 'International Tables Vol C Tables 4.2.6.8 and 6.1.1.4'

loop_
_geom_angle_atom_site_label_1
_geom_angle_atom_site_label_2
_geom_angle_atom_site_label_3
_geom_angle
_geom_angle_site_symmetry_1
_geom_angle_site_symmetry_3
C4C O1 C11C 112.28(8) . .
C4B O2 C11B 112.83(8) . .
C4A O3 C11A 114.16(8) . .
C6A C5A C4A 118.22(9) . .
C6A C5A C12A 122.58(9) . .
C4A C5A C12A 119.20(9) . .
C3B C12A C5A 110.13(8) . .
C3B C12A C13A 110.28(8) . .
C5A C12A C13A 114.06(9) . .
C3B C12A H12A 107.4 . .
C5A C12A H12A 107.4 . .
C13A C12A H12A 107.4 . .
O2 C4B C3B 120.00(9) . .
O2 C4B C5B 119.06(9) . .
C3B C4B C5B 120.85(9) . .
C2C C3C C4C 118.41(9) . .
C2C C3C C12B 120.80(9) . .
C4C C3C C12B 120.73(9) . .
C6B C5B C4B 118.46(9) . .
C6B C5B C12B 120.81(9) . .
C4B C5B C12B 120.69(9) . .
C2B C1B C6B 117.35(9) . .
C2B C1B C7B 122.63(9) . .
C6B C1B C7B 119.99(9) . .
C3A C2A C1A 122.22(9) . .
C3A C2A H2A 118.9 . .
C1A C2A H2A 118.9 . .
C6C C5C C4C 118.48(9) . .
C6C C5C C12C 122.15(9) . .
C4C C5C C12C 119.35(9) . .
C6A C1A C2A 117.48(9) . .
C6A C1A C7A 122.76(9) . .
C2A C1A C7A 119.76(9) . .
O1 C4C C5C 118.94(9) . .
O1 C4C C3C 119.67(9) . .
C5C C4C C3C 121.36(9) . .
O3 C4A C3A 120.89(9) . .
O3 C4A C5A 118.04(9) . .
C3A C4A C5A 120.99(9) . .
C2A C3A C4A 118.60(9) . .
C2A C3A C12C 119.15(9) . 3_666
C4A C3A C12C 122.25(9) . 3_666
C4B C3B C2B 118.81(9) . .
C4B C3B C12A 121.32(9) . .
C2B C3B C12A 119.87(9) . .
C5B C12B C3C 111.28(8) . .
C5B C12B H12B 109.4 . .
C3C C12B H12B 109.4 . .
C5B C12B H12C 109.4 . .
C3C C12B H12C 109.4 . .
H12B C12B H12C 108 . .
C5B C6B C1B 122.30(10) . .
C5B C6B H6B 118.9 . .
C1B C6B H6B 118.9 . .
C1A C6A C5A 122.38(9) . .
C1A C6A H6A 118.8 . .
C5A C6A H6A 118.8 . .
C3C C2C C1C 121.95(10) . .
C3C C2C H2C 119 . .
C1C C2C H2C 119 . .
C1B C7B C10B 112.59(9) . .
C1B C7B C9B 110.70(9) . .
C10B C7B C9B 108.02(10) . .
C1B C7B C8B 108.03(9) . .
C10B C7B C8B 108.25(10) . .
C9B C7B C8B 109.18(11) . .
C5C C6C C1C 121.99(9) . .
C5C C6C H6C 119 . .
C1C C6C H6C 119 . .
C14A C13A C12A 114.35(9) . .
C14A C13A H13A 108.7 . .
C12A C13A H13A 108.7 . .
C14A C13A H13B 108.7 . .
C12A C13A H13B 108.7 . .
H13A C13A H13B 107.6 . .
C1B C2B C3B 122.17(9) . .
C1B C2B H2B 118.9 . .
C3B C2B H2B 118.9 . .
C6C C1C C2C 117.78(9) . .
C6C C1C C7C 121.93(9) . .
C2C C1C C7C 120.24(9) . .
C3A C12C C5C 114.20(8) 3_666 .
C3A C12C H12D 108.7 3_666 .
C5C C12C H12D 108.7 . .
C3A C12C H12E 108.7 3_666 .
C5C C12C H12E 108.7 . .
H12D C12C H12E 107.6 . .
C8A C7A C1A 112.32(9) . .
C8A C7A C9A 108.57(10) . .
C1A C7A C9A 108.82(9) . .
C8A C7A C10A 108.15(11) . .
C1A C7A C10A 109.49(9) . .
C9A C7A C10A 109.45(10) . .
C8C C7C C1C 109.22(10) . .
C8C C7C C10C 109.03(12) . .
C1C C7C C10C 111.55(10) . .
C8C C7C C9C 109.61(10) . .
C1C C7C C9C 109.82(10) . .
C10C C7C C9C 107.57(11) . .
C15A C14A C13A 112.73(10) . .
C15A C14A H14A 109 . .
C13A C14A H14A 109 . .
C15A C14A H14B 109 . .
C13A C14A H14B 109 . .
H14A C14A H14B 107.8 . .
O3 C11A H11A 109.5 . .
O3 C11A H11B 109.5 . .
H11A C11A H11B 109.5 . .
O3 C11A H11C 109.5 . .
H11A C11A H11C 109.5 . .
H11B C11A H11C 109.5 . .
O1 C11C H11D 109.5 . .
O1 C11C H11E 109.5 . .
H11D C11C H11E 109.5 . .
O1 C11C H11F 109.5 . .
H11D C11C H11F 109.5 . .
H11E C11C H11F 109.5 . .
O2 C11B H11G 109.5 . .
O2 C11B H11H 109.5 . .
H11G C11B H11H 109.5 . .
O2 C11B H11I 109.5 . .
H11G C11B H11I 109.5 . .
H11H C11B H11I 109.5 . .
C7B C10B H10A 109.5 . .
C7B C10B H10B 109.5 . .
H10A C10B H10B 109.5 . .
C7B C10B H10C 109.5 . .
H10A C10B H10C 109.5 . .
H10B C10B H10C 109.5 . .
C7C C9C H9C1 109.5 . .
C7C C9C H9C2 109.5 . .
H9C1 C9C H9C2 109.5 . .
C7C C9C H9C3 109.5 . .
H9C1 C9C H9C3 109.5 . .
H9C2 C9C H9C3 109.5 . .
C7A C10A H10D 109.5 . .
C7A C10A H10E 109.5 . .
H10D C10A H10E 109.5 . .
C7A C10A H10F 109.5 . .
H10D C10A H10F 109.5 . .
H10E C10A H10F 109.5 . .
C16A C15A C14A 112.92(12) . .
C16A C15A H15A 109 . .
C14A C15A H15A 109 . .
C16A C15A H15B 109 . .
C14A C15A H15B 109 . .
H15A C15A H15B 107.8 . .
C7A C8A H8A1 109.5 . .
C7A C8A H8A2 109.5 . .
H8A1 C8A H8A2 109.5 . .
C7A C8A H8A3 109.5 . .
H8A1 C8A H8A3 109.5 . .
H8A2 C8A H8A3 109.5 . .
C7A C9A H9A1 109.5 . .
C7A C9A H9A2 109.5 . .
H9A1 C9A H9A2 109.5 . .
C7A C9A H9A3 109.5 . .
H9A1 C9A H9A3 109.5 . .
H9A2 C9A H9A3 109.5 . .
C7B C9B H9B1 109.5 . .
C7B C9B H9B2 109.5 . .
H9B1 C9B H9B2 109.5 . .
C7B C9B H9B3 109.5 . .
H9B1 C9B H9B3 109.5 . .
H9B2 C9B H9B3 109.5 . .
C7B C8B H8B1 109.5 . .
C7B C8B H8B2 109.5 . .
H8B1 C8B H8B2 109.5 . .
C7B C8B H8B3 109.5 . .
H8B1 C8B H8B3 109.5 . .
H8B2 C8B H8B3 109.5 . .
C7C C8C H8C1 109.5 . .
C7C C8C H8C2 109.5 . .
H8C1 C8C H8C2 109.5 . .
C7C C8C H8C3 109.5 . .
H8C1 C8C H8C3 109.5 . .
H8C2 C8C H8C3 109.5 . .
C7C C10C H10G 109.5 . .
C7C C10C H10H 109.5 . .
H10G C10C H10H 109.5 . .
C7C C10C H10I 109.5 . .
H10G C10C H10I 109.5 . .
H10H C10C H10I 109.5 . .
C15A C16A H16A 109.5 . .
C15A C16A H16B 109.5 . .
H16A C16A H16B 109.5 . .
C15A C16A H16C 109.5 . .
H16A C16A H16C 109.5 . .
H16B C16A H16C 109.5 . .

loop_
_geom_bond_atom_site_label_1
_geom_bond_atom_site_label_2
_geom_bond_distance
_geom_bond_site_symmetry_2
O1 C4C 1.3921(13) .
O1 C11C 1.4302(15) .
O2 C4B 1.3885(12) .
O2 C11B 1.4279(13) .
O3 C4A 1.3830(12) .
O3 C11A 1.4364(14) .
C5A C6A 1.3966(14) .
C5A C4A 1.4035(14) .
C5A C12A 1.5272(14) .
C12A C3B 1.5217(15) .
C12A C13A 1.5370(15) .
C12A H12A 1 .
C4B C3B 1.3959(14) .
C4B C5B 1.3999(15) .
C3C C2C 1.3939(15) .
C3C C4C 1.3981(14) .
C3C C12B 1.5181(14) .
C5B C6B 1.3935(14) .
C5B C12B 1.5162(14) .
C1B C2B 1.3906(15) .
C1B C6B 1.4036(15) .
C1B C7B 1.5322(15) .
C2A C3A 1.3946(15) .
C2A C1A 1.3966(15) .
C2A H2A 0.95 .
C5C C6C 1.3950(14) .
C5C C4C 1.3958(14) .
C5C C12C 1.5218(14) .
C1A C6A 1.3960(15) .
C1A C7A 1.5312(15) .
C4A C3A 1.3980(14) .
C3A C12C 1.5116(15) 3_666
C3B C2B 1.3976(14) .
C12B H12B 0.99 .
C12B H12C 0.99 .
C6B H6B 0.95 .
C6A H6A 0.95 .
C2C C1C 1.4002(15) .
C2C H2C 0.95 .
C7B C10B 1.5336(17) .
C7B C9B 1.5349(17) .
C7B C8B 1.5370(18) .
C6C C1C 1.3957(14) .
C6C H6C 0.95 .
C13A C14A 1.5282(16) .
C13A H13A 0.99 .
C13A H13B 0.99 .
C2B H2B 0.95 .
C1C C7C 1.5375(16) .
C12C C3A 1.5116(15) 3_666
C12C H12D 0.99 .
C12C H12E 0.99 .
C7A C8A 1.5291(17) .
C7A C9A 1.5377(17) .
C7A C10A 1.5384(19) .
C7C C8C 1.536(2) .
C7C C10C 1.5396(18) .
C7C C9C 1.5405(18) .
C14A C15A 1.5218(18) .
C14A H14A 0.99 .
C14A H14B 0.99 .
C11A H11A 0.98 .
C11A H11B 0.98 .
C11A H11C 0.98 .
C11C H11D 0.98 .
C11C H11E 0.98 .
C11C H11F 0.98 .
C11B H11G 0.98 .
C11B H11H 0.98 .
C11B H11I 0.98 .
C10B H10A 0.98 .
C10B H10B 0.98 .
C10B H10C 0.98 .
C9C H9C1 0.98 .
C9C H9C2 0.98 .
C9C H9C3 0.98 .
C10A H10D 0.98 .
C10A H10E 0.98 .
C10A H10F 0.98 .
C15A C16A 1.519(2) .
C15A H15A 0.99 .
C15A H15B 0.99 .
C8A H8A1 0.98 .
C8A H8A2 0.98 .
C8A H8A3 0.98 .
C9A H9A1 0.98 .
C9A H9A2 0.98 .
C9A H9A3 0.98 .
C9B H9B1 0.98 .
C9B H9B2 0.98 .
C9B H9B3 0.98 .
C8B H8B1 0.98 .
C8B H8B2 0.98 .
C8B H8B3 0.98 .
C8C H8C1 0.98 .
C8C H8C2 0.98 .
C8C H8C3 0.98 .
C10C H10G 0.98 .
C10C H10H 0.98 .
C10C H10I 0.98 .
C16A H16A 0.98 .
C16A H16B 0.98 .
C16A H16C 0.98 .

loop_
_geom_torsion_atom_site_label_1
_geom_torsion_atom_site_label_2
_geom_torsion_atom_site_label_3
_geom_torsion_atom_site_label_4
_geom_torsion
_geom_torsion_site_symmetry_4
C6A C5A C12A C3B 109.25(11) .
C4A C5A C12A C3B -71.02(11) .
C6A C5A C12A C13A -15.36(13) .
C4A C5A C12A C13A 164.37(9) .
C11B O2 C4B C3B 86.92(12) .
C11B O2 C4B C5B -96.41(11) .
O2 C4B C5B C6B -179.69(8) .
C3B C4B C5B C6B -3.05(14) .
O2 C4B C5B C12B -2.02(13) .
C3B C4B C5B C12B 174.62(9) .
C3A C2A C1A C6A 1.33(15) .
C3A C2A C1A C7A -179.02(9) .
C11C O1 C4C C5C 91.41(11) .
C11C O1 C4C C3C -90.54(11) .
C6C C5C C4C O1 179.84(9) .
C12C C5C C4C O1 1.28(14) .
C6C C5C C4C C3C 1.83(15) .
C12C C5C C4C C3C -176.73(9) .
C2C C3C C4C O1 -179.83(9) .
C12B C3C C4C O1 -2.70(14) .
C2C C3C C4C C5C -1.84(15) .
C12B C3C C4C C5C 175.29(9) .
C11A O3 C4A C3A -75.51(12) .
C11A O3 C4A C5A 107.49(10) .
C6A C5A C4A O3 -179.10(9) .
C12A C5A C4A O3 1.16(13) .
C6A C5A C4A C3A 3.91(14) .
C12A C5A C4A C3A -175.83(9) .
C1A C2A C3A C4A 0.29(15) .
C1A C2A C3A C12C -179.71(9) 3_666
O3 C4A C3A C2A -179.88(9) .
C5A C4A C3A C2A -2.97(14) .
O3 C4A C3A C12C 0.12(15) 3_666
C5A C4A C3A C12C 177.03(9) 3_666
O2 C4B C3B C2B 178.91(8) .
C5B C4B C3B C2B 2.29(14) .
O2 C4B C3B C12A -0.37(14) .
C5B C4B C3B C12A -176.98(9) .
C5A C12A C3B C4B 123.98(10) .
C13A C12A C3B C4B -109.27(10) .
C5A C12A C3B C2B -55.29(12) .
C13A C12A C3B C2B 71.47(11) .
C6B C5B C12B C3C 93.09(11) .
C4B C5B C12B C3C -84.53(12) .
C2C C3C C12B C5B 95.59(12) .
C4C C3C C12B C5B -81.47(12) .
C4B C5B C6B C1B 1.55(14) .
C12B C5B C6B C1B -176.13(9) .
C2B C1B C6B C5B 0.68(15) .
C7B C1B C6B C5B -177.48(9) .
C2A C1A C6A C5A -0.33(15) .
C7A C1A C6A C5A -179.96(9) .
C4A C5A C6A C1A -2.24(15) .
C12A C5A C6A C1A 177.49(9) .
C4C C3C C2C C1C 0.47(15) .
C12B C3C C2C C1C -176.66(9) .
C2B C1B C7B C10B 10.61(14) .
C6B C1B C7B C10B -171.33(10) .
C2B C1B C7B C9B 131.63(11) .
C6B C1B C7B C9B -50.30(14) .
C2B C1B C7B C8B -108.87(12) .
C6B C1B C7B C8B 69.19(13) .
C4C C5C C6C C1C -0.46(16) .
C12C C5C C6C C1C 178.06(10) .
C3B C12A C13A C14A 169.68(9) .
C5A C12A C13A C14A -65.80(12) .
C6B C1B C2B C3B -1.49(15) .
C7B C1B C2B C3B 176.62(9) .
C4B C3B C2B C1B 0.04(15) .
C12A C3B C2B C1B 179.32(9) .
C5C C6C C1C C2C -0.85(16) .
C5C C6C C1C C7C -178.46(10) .
C3C C2C C1C C6C 0.84(16) .
C3C C2C C1C C7C 178.49(10) .
C6C C5C C12C C3A 9.34(15) 3_666
C4C C5C C12C C3A -172.16(9) 3_666
C6A C1A C7A C8A 3.04(15) .
C2A C1A C7A C8A -176.59(11) .
C6A C1A C7A C9A -117.21(12) .
C2A C1A C7A C9A 63.16(13) .
C6A C1A C7A C10A 123.20(12) .
C2A C1A C7A C10A -56.43(14) .
C6C C1C C7C C8C 107.21(13) .
C2C C1C C7C C8C -70.34(13) .
C6C C1C C7C C10C -13.38(17) .
C2C C1C C7C C10C 169.06(12) .
C6C C1C C7C C9C -132.56(11) .
C2C C1C C7C C9C 49.89(14) .
C12A C13A C14A C15A 168.77(10) .
C13A C14A C15A C16A -177.23(12) .
